data_2218167
loop_
_publ_author_name
'Zhu, Ling'
'Huang, Jing'
'Han, Si-Ying'
'An, Zhe'

_publ_section_title <i>mer-</i>Triaqua(1,10-phenanthroline-\k^2^<i>N</i>,<i>N</i>')(sulfato-\k<i>O</i>)magnesium(II)
_journal_coeditor_code IM2060
_journal_issue 5
_journal_name_full 'Acta Crystallographica Section E'
_journal_page_first m683
_journal_paper_doi 10.1107/S1600536808009938
_journal_volume 64
_journal_year 2008
_chemical_formula_iupac '[Mg (S O4) (C12 H8 N2) (H2 O)3]'
_chemical_formula_moiety 'C12 H14 Mg N2 O7 S'
_chemical_formula_sum 'C12 H14 Mg N2 O7 S'
_chemical_formula_weight 354.62
_chemical_name_systematic
;
<i>mer-</i>Triaqua(1,10-phenanthroline-\k^2^N,N')(sulfato-\k-O)magnesium(II)
;
_space_group_IT_number 14
_symmetry_cell_setting monoclinic
_symmetry_space_group_name_Hall '-P 2ybc'
_symmetry_space_group_name_H-M 'P 1 21/c 1'
_atom_sites_solution_hydrogens geom
_atom_sites_solution_primary direct
_atom_sites_solution_secondary difmap
_audit_creation_method SHELXL-97
_cell_angle_alpha 90.00
_cell_angle_beta 113.53(3)
_cell_angle_gamma 90.00
_cell_formula_units_Z 4
_cell_length_a 11.968(2)
_cell_length_b 10.025(2)
_cell_length_c 13.798(3)
_cell_measurement_reflns_used 11791
_cell_measurement_temperature 295(2)
_cell_measurement_theta_max 27.48
_cell_measurement_theta_min 3.01
_cell_volume 1517.8(6)
_computing_cell_refinement 'RAPID-AUTO (Rigaku, 1998)'
_computing_data_collection 'RAPID-AUTO (Rigaku, 1998)'
_computing_data_reduction 'CrystalStructure (Rigaku/MSC, 2002)'
_computing_molecular_graphics 'SHELXL97 (Sheldrick, 2008)'
_computing_publication_material 'SHELXL97 (Sheldrick, 2008)'
_computing_structure_refinement 'SHELXL97 (Sheldrick, 2008)'
_computing_structure_solution 'SHELXS97 (Sheldrick, 2008)'
_diffrn_ambient_temperature 295(2)
_diffrn_detector_area_resol_mean 10.000
_diffrn_measured_fraction_theta_full 0.997
_diffrn_measured_fraction_theta_max 0.997
_diffrn_measurement_device_type 'Rigaku R-AXIS RAPID'
_diffrn_measurement_method \w
_diffrn_radiation_monochromator graphite
_diffrn_radiation_source 'fine-focus sealed tube'
_diffrn_radiation_type MoK\a
_diffrn_radiation_wavelength 0.71073
_diffrn_reflns_av_R_equivalents 0.0232
_diffrn_reflns_av_sigmaI/netI 0.0191
_diffrn_reflns_limit_h_max 15
_diffrn_reflns_limit_h_min -15
_diffrn_reflns_limit_k_max 13
_diffrn_reflns_limit_k_min -12
_diffrn_reflns_limit_l_max 17
_diffrn_reflns_limit_l_min -17
_diffrn_reflns_number 14532
_diffrn_reflns_theta_full 27.48
_diffrn_reflns_theta_max 27.48
_diffrn_reflns_theta_min 3.01
_diffrn_standards_decay_% 0
_diffrn_standards_interval_count 0
_diffrn_standards_interval_time 0
_diffrn_standards_number 0
_exptl_absorpt_coefficient_mu 0.293
_exptl_absorpt_correction_T_max 0.9438
_exptl_absorpt_correction_T_min 0.9020
_exptl_absorpt_correction_type multi-scan
_exptl_absorpt_process_details '(ABSCOR; Higashi, 1995)'
_exptl_crystal_colour colorless
_exptl_crystal_density_diffrn 1.552
_exptl_crystal_density_method 'not measured'
_exptl_crystal_description prism
_exptl_crystal_F_000 736
_exptl_crystal_size_max 0.36
_exptl_crystal_size_mid 0.28
_exptl_crystal_size_min 0.20
_refine_diff_density_max 0.388
_refine_diff_density_min -0.298
_refine_ls_extinction_method none
_refine_ls_goodness_of_fit_ref 1.074
_refine_ls_hydrogen_treatment mixed
_refine_ls_matrix_type full
_refine_ls_number_parameters 226
_refine_ls_number_reflns 3454
_refine_ls_number_restraints 9
_refine_ls_restrained_S_all 1.074
_refine_ls_R_factor_all 0.0404
_refine_ls_R_factor_gt 0.0333
_refine_ls_shift/su_max 0.001
_refine_ls_shift/su_mean 0.000
_refine_ls_structure_factor_coef Fsqd
_refine_ls_weighting_details 'calc w=1/[\s^2^(Fo^2^)+(0.059P)^2^+0.2998P] where P=(Fo^2^+2Fc^2^)/3'
_refine_ls_weighting_scheme calc
_refine_ls_wR_factor_gt 0.0905
_refine_ls_wR_factor_ref 0.0979
_reflns_number_gt 2941
_reflns_number_total 3454
_reflns_threshold_expression I>2\s(I)
_cod_data_source_file im2060.cif
_cod_data_source_block I
_cod_original_sg_symbol_H-M 'P 21/c'
_cod_database_code 2218167
_cod_database_fobs_code 2218167

loop_
_symmetry_equiv_pos_as_xyz
'x, y, z'
'-x, y+1/2, -z+1/2'
'-x, -y, -z'
'x, -y-1/2, z-1/2'

loop_
_atom_site_type_symbol
_atom_site_label
_atom_site_fract_x
_atom_site_fract_y
_atom_site_fract_z
_atom_site_U_iso_or_equiv
_atom_site_adp_type
_atom_site_calc_flag
_atom_site_refinement_flags
_atom_site_occupancy
Mg Mg1 0.13726(4) 0.25963(5) 0.47420(4) 0.02612(13) Uani d . 1
S S1 -0.06777(3) 0.22093(3) 0.57725(3) 0.02562(11) Uani d . 1
O O1 -0.17699(10) 0.15328(13) 0.50549(11) 0.0455(3) Uani d . 1
O O1W 0.19239(10) 0.09656(11) 0.57638(9) 0.0334(2) Uani d D 1
O O2 0.01644(11) 0.12166(11) 0.65134(9) 0.0366(3) Uani d . 1
O O2W 0.08603(12) 0.40809(11) 0.36365(9) 0.0391(3) Uani d D 1
O O3 -0.09964(11) 0.32153(11) 0.63949(9) 0.0384(3) Uani d . 1
O O3W 0.06431(12) 0.13366(12) 0.34794(9) 0.0446(3) Uani d D 1
O O4 -0.00451(10) 0.28537(12) 0.51813(9) 0.0382(3) Uani d . 1
N N1 0.32491(12) 0.24769(13) 0.47706(11) 0.0356(3) Uani d . 1
N N2 0.24343(11) 0.41322(12) 0.58883(10) 0.0298(3) Uani d . 1
C C1 0.36509(19) 0.1648(2) 0.42311(17) 0.0524(5) Uani d . 1
H H1 0.3098 0.1075 0.3744 0.063 Uiso calc R 1
C C2 0.4875(2) 0.1602(2) 0.4366(2) 0.0659(6) Uani d . 1
H H2 0.5124 0.0993 0.3983 0.079 Uiso calc R 1
C C3 0.56924(19) 0.2443(2) 0.5052(2) 0.0598(6) Uani d . 1
H H3 0.6504 0.2424 0.5138 0.072 Uiso calc R 1
C C4 0.53087(15) 0.3344(2) 0.56323(15) 0.0440(4) Uani d . 1
C C5 0.61079(16) 0.4266(2) 0.63750(18) 0.0583(6) Uani d . 1
H H5 0.6930 0.4274 0.6495 0.070 Uiso calc R 1
C C6 0.56954(18) 0.5119(2) 0.69028(16) 0.0587(6) Uani d . 1
H H6 0.6237 0.5711 0.7381 0.070 Uiso calc R 1
C C7 0.44359(16) 0.51409(19) 0.67458(13) 0.0443(4) Uani d . 1
C C8 0.3943(2) 0.6039(2) 0.72430(16) 0.0599(6) Uani d . 1
H H8 0.4441 0.6679 0.7702 0.072 Uiso calc R 1
C C9 0.2739(2) 0.5983(2) 0.70592(16) 0.0574(5) Uani d . 1
H H9 0.2405 0.6589 0.7379 0.069 Uiso calc R 1
C C10 0.20141(16) 0.50001(17) 0.63810(13) 0.0407(4) Uani d . 1
H H10 0.1196 0.4955 0.6271 0.049 Uiso calc R 1
C C11 0.40669(13) 0.33127(16) 0.54670(12) 0.0324(3) Uani d . 1
C C12 0.36302(13) 0.42130(15) 0.60482(11) 0.0311(3) Uani d . 1
H H2W1 0.0974(17) 0.4912(10) 0.3757(13) 0.047 Uiso d D 1
H H3W1 0.0497(17) 0.0531(11) 0.3577(14) 0.047 Uiso d D 1
H H1W1 0.1920(16) 0.0180(12) 0.5506(14) 0.047 Uiso d D 1
H H2W2 0.0668(18) 0.3949(17) 0.2979(8) 0.047 Uiso d D 1
H H1W2 0.1422(15) 0.0933(18) 0.6067(14) 0.047 Uiso d D 1
H H3W2 0.0186(15) 0.1583(17) 0.2863(9) 0.047 Uiso d D 1

loop_
_atom_site_aniso_label
_atom_site_aniso_U_11
_atom_site_aniso_U_22
_atom_site_aniso_U_33
_atom_site_aniso_U_12
_atom_site_aniso_U_13
_atom_site_aniso_U_23
Mg1 0.0285(3) 0.0215(2) 0.0276(3) -0.00238(18) 0.0104(2) -0.00030(17)
S1 0.03023(19) 0.01845(18) 0.03043(19) -0.00086(12) 0.01448(15) -0.00115(12)
O1 0.0335(6) 0.0388(7) 0.0627(8) -0.0073(5) 0.0177(6) -0.0200(6)
O1W 0.0371(6) 0.0265(5) 0.0364(6) 0.0044(4) 0.0145(5) 0.0030(4)
O2 0.0492(6) 0.0277(6) 0.0367(6) 0.0085(5) 0.0212(5) 0.0088(4)
O2W 0.0656(8) 0.0205(5) 0.0299(5) -0.0014(5) 0.0177(5) 0.0015(4)
O3 0.0519(7) 0.0244(5) 0.0410(6) 0.0034(5) 0.0206(5) -0.0070(4)
O3W 0.0656(8) 0.0230(6) 0.0317(6) -0.0114(5) 0.0054(6) -0.0001(4)
O4 0.0349(5) 0.0378(6) 0.0470(7) 0.0080(5) 0.0216(5) 0.0181(5)
N1 0.0396(7) 0.0303(7) 0.0425(8) 0.0008(5) 0.0223(7) -0.0016(5)
N2 0.0311(6) 0.0278(6) 0.0303(6) -0.0003(5) 0.0121(5) -0.0022(5)
C1 0.0600(12) 0.0448(11) 0.0648(12) 0.0045(9) 0.0380(10) -0.0088(9)
C2 0.0752(15) 0.0628(14) 0.0839(16) 0.0239(12) 0.0573(14) 0.0053(12)
C3 0.0444(11) 0.0698(14) 0.0799(16) 0.0211(10) 0.0403(12) 0.0285(12)
C4 0.0306(8) 0.0519(11) 0.0512(10) 0.0054(7) 0.0182(8) 0.0233(8)
C5 0.0272(8) 0.0749(15) 0.0629(12) -0.0076(9) 0.0076(9) 0.0273(11)
C6 0.0416(9) 0.0677(14) 0.0484(10) -0.0247(10) -0.0015(9) 0.0075(10)
C7 0.0443(9) 0.0438(10) 0.0339(8) -0.0147(8) 0.0041(7) 0.0006(7)
C8 0.0755(14) 0.0480(12) 0.0442(10) -0.0217(10) 0.0114(10) -0.0191(9)
C9 0.0798(15) 0.0431(11) 0.0507(11) -0.0004(10) 0.0276(11) -0.0178(9)
C10 0.0481(9) 0.0356(9) 0.0394(8) 0.0042(7) 0.0186(7) -0.0049(7)
C11 0.0291(7) 0.0323(8) 0.0364(8) 0.0009(6) 0.0137(6) 0.0103(6)
C12 0.0313(7) 0.0298(7) 0.0283(7) -0.0041(6) 0.0078(6) 0.0036(6)

loop_
_atom_type_symbol
_atom_type_description
_atom_type_scat_dispersion_real
_atom_type_scat_dispersion_imag
_atom_type_scat_source
C C 0.0033 0.0016 'International Tables Vol C Tables 4.2.6.8 and 6.1.1.4'
H H 0.0000 0.0000 'International Tables Vol C Tables 4.2.6.8 and 6.1.1.4'
N N 0.0061 0.0033 'International Tables Vol C Tables 4.2.6.8 and 6.1.1.4'
O O 0.0106 0.0060 'International Tables Vol C Tables 4.2.6.8 and 6.1.1.4'
Mg Mg 0.0486 0.0363 'International Tables Vol C Tables 4.2.6.8 and 6.1.1.4'
S S 0.1246 0.1234 'International Tables Vol C Tables 4.2.6.8 and 6.1.1.4'

loop_
_geom_angle_atom_site_label_1
_geom_angle_atom_site_label_2
_geom_angle_atom_site_label_3
_geom_angle
O4 Mg1 O2W 95.32(5)
O4 Mg1 O3W 102.08(6)
O2W Mg1 O3W 85.12(5)
O4 Mg1 O1W 88.53(5)
O2W Mg1 O1W 174.49(5)
O3W Mg1 O1W 90.23(5)
O4 Mg1 N2 90.46(5)
O2W Mg1 N2 86.69(5)
O3W Mg1 N2 165.60(6)
O1W Mg1 N2 97.24(5)
O4 Mg1 N1 162.63(6)
O2W Mg1 N1 92.99(6)
O3W Mg1 N1 93.80(6)
O1W Mg1 N1 84.35(5)
N2 Mg1 N1 74.81(5)
O1 S1 O4 110.49(8)
O1 S1 O3 110.20(7)
O4 S1 O3 109.56(7)
O1 S1 O2 109.44(8)
O4 S1 O2 108.51(6)
O3 S1 O2 108.60(7)
Mg1 O1W H1W1 119.2(13)
Mg1 O1W H1W2 105.4(13)
H1W1 O1W H1W2 106.0(12)
Mg1 O2W H2W1 126.3(12)
Mg1 O2W H2W2 123.7(12)
H2W1 O2W H2W2 108.3(13)
Mg1 O3W H3W1 119.9(12)
Mg1 O3W H3W2 124.3(13)
H3W1 O3W H3W2 110.3(13)
S1 O4 Mg1 141.98(7)
C1 N1 C11 117.67(15)
C1 N1 Mg1 127.63(13)
C11 N1 Mg1 114.61(10)
C10 N2 C12 117.98(14)
C10 N2 Mg1 126.81(11)
C12 N2 Mg1 115.12(10)
N1 C1 C2 122.7(2)
N1 C1 H1 118.7
C2 C1 H1 118.7
C3 C2 C1 119.86(19)
C3 C2 H2 120.1
C1 C2 H2 120.1
C2 C3 C4 119.51(17)
C2 C3 H3 120.2
C4 C3 H3 120.2
C3 C4 C11 117.25(18)
C3 C4 C5 123.33(18)
C11 C4 C5 119.42(19)
C6 C5 C4 121.16(17)
C6 C5 H5 119.4
C4 C5 H5 119.4
C5 C6 C7 121.38(18)
C5 C6 H6 119.3
C7 C6 H6 119.3
C8 C7 C12 116.99(17)
C8 C7 C6 124.00(18)
C12 C7 C6 119.01(18)
C9 C8 C7 120.31(17)
C9 C8 H8 119.8
C7 C8 H8 119.8
C8 C9 C10 118.85(18)
C8 C9 H9 120.6
C10 C9 H9 120.6
N2 C10 C9 123.16(17)
N2 C10 H10 118.4
C9 C10 H10 118.4
N1 C11 C4 123.02(16)
N1 C11 C12 117.63(13)
C4 C11 C12 119.34(16)
N2 C12 C7 122.64(15)
N2 C12 C11 117.74(13)
C7 C12 C11 119.62(15)

loop_
_geom_bond_atom_site_label_1
_geom_bond_atom_site_label_2
_geom_bond_distance
Mg1 O4 2.0333(13)
Mg1 O2W 2.0423(12)
Mg1 O3W 2.0439(13)
Mg1 O1W 2.0864(12)
Mg1 N2 2.2096(14)
Mg1 N1 2.2335(15)
S1 O1 1.4545(12)
S1 O4 1.4659(11)
S1 O3 1.4702(11)
S1 O2 1.4929(12)
O1W H1W1 0.864(9)
O1W H1W2 0.859(19)
O2W H2W1 0.850(9)
O2W H2W2 0.852(9)
O3W H3W1 0.848(9)
O3W H3W2 0.843(9)
N1 C1 1.327(2)
N1 C11 1.354(2)
N2 C10 1.321(2)
N2 C12 1.3607(19)
C1 C2 1.403(3)
C1 H1 0.9300
C2 C3 1.350(3)
C2 H2 0.9300
C3 C4 1.401(3)
C3 H3 0.9300
C4 C11 1.411(2)
C4 C5 1.427(3)
C5 C6 1.339(3)
C5 H5 0.9300
C6 C7 1.435(3)
C6 H6 0.9300
C7 C8 1.397(3)
C7 C12 1.407(2)
C8 C9 1.361(3)
C8 H8 0.9300
C9 C10 1.397(3)
C9 H9 0.9300
C10 H10 0.9300
C11 C12 1.437(2)

loop_
_geom_hbond_atom_site_label_D
_geom_hbond_atom_site_label_H
_geom_hbond_atom_site_label_A
_geom_hbond_site_symmetry_A
_geom_hbond_distance_DH
_geom_hbond_distance_HA
_geom_hbond_distance_DA
_geom_hbond_angle_DHA
O2W H2W1 O3 3_566 0.850(9) 1.891(11) 2.7170(17) 163.8(16)
O3W H3W1 O2 3_556 0.848(9) 1.906(10) 2.7375(17) 166.2(17)
O1W H1W1 O1 3_556 0.864(9) 1.862(10) 2.7235(17) 174.8(17)
O2W H2W2 O2 4_565 0.852(9) 1.873(10) 2.7232(17) 175.4(19)
O1W H1W2 O2 . 0.859(19) 1.862(19) 2.7030(17) 166.0(19)
O3W H3W2 O3 4_565 0.843(9) 1.965(10) 2.7961(19) 168.5(17)

loop_
_geom_torsion_atom_site_label_1
_geom_torsion_atom_site_label_2
_geom_torsion_atom_site_label_3
_geom_torsion_atom_site_label_4
_geom_torsion
O1 S1 O4 Mg1 -99.19(14)
O3 S1 O4 Mg1 139.21(13)
O2 S1 O4 Mg1 20.79(15)
O2W Mg1 O4 S1 166.33(13)
O3W Mg1 O4 S1 80.20(14)
O1W Mg1 O4 S1 -9.73(14)
N2 Mg1 O4 S1 -106.96(14)
N1 Mg1 O4 S1 -75.4(2)
O4 Mg1 N1 C1 146.11(19)
O2W Mg1 N1 C1 -95.33(16)
O3W Mg1 N1 C1 -10.02(16)
O1W Mg1 N1 C1 79.84(16)
N2 Mg1 N1 C1 178.93(17)
O4 Mg1 N1 C11 -30.2(2)
O2W Mg1 N1 C11 88.34(11)
O3W Mg1 N1 C11 173.64(11)
O1W Mg1 N1 C11 -96.50(11)
N2 Mg1 N1 C11 2.60(10)
O4 Mg1 N2 C10 -14.19(14)
O2W Mg1 N2 C10 81.12(14)
O3W Mg1 N2 C10 136.5(2)
O1W Mg1 N2 C10 -102.77(13)
N1 Mg1 N2 C10 175.12(14)
O4 Mg1 N2 C12 169.30(10)
O2W Mg1 N2 C12 -95.39(11)
O3W Mg1 N2 C12 -40.0(3)
O1W Mg1 N2 C12 80.72(11)
N1 Mg1 N2 C12 -1.39(10)
C11 N1 C1 C2 0.7(3)
Mg1 N1 C1 C2 -175.54(16)
N1 C1 C2 C3 -1.4(3)
C1 C2 C3 C4 0.8(3)
C2 C3 C4 C11 0.4(3)
C2 C3 C4 C5 179.9(2)
C3 C4 C5 C6 179.20(19)
C11 C4 C5 C6 -1.3(3)
C4 C5 C6 C7 0.1(3)
C5 C6 C7 C8 -177.5(2)
C5 C6 C7 C12 2.2(3)
C12 C7 C8 C9 1.0(3)
C6 C7 C8 C9 -179.3(2)
C7 C8 C9 C10 1.1(3)
C12 N2 C10 C9 -0.5(2)
Mg1 N2 C10 C9 -176.88(14)
C8 C9 C10 N2 -1.4(3)
C1 N1 C11 C4 0.5(2)
Mg1 N1 C11 C4 177.26(12)
C1 N1 C11 C12 179.79(16)
Mg1 N1 C11 C12 -3.49(17)
C3 C4 C11 N1 -1.1(2)
C5 C4 C11 N1 179.40(15)
C3 C4 C11 C12 179.68(15)
C5 C4 C11 C12 0.2(2)
C10 N2 C12 C7 2.7(2)
Mg1 N2 C12 C7 179.56(12)
C10 N2 C12 C11 -176.75(14)
Mg1 N2 C12 C11 0.08(17)
C8 C7 C12 N2 -3.0(2)
C6 C7 C12 N2 177.28(15)
C8 C7 C12 C11 176.47(16)
C6 C7 C12 C11 -3.3(2)
N1 C11 C12 N2 2.3(2)
C4 C11 C12 N2 -178.38(14)
N1 C11 C12 C7 -177.16(14)
C4 C11 C12 C7 2.1(2)
